data_7707191
loop_
_publ_author_name
'Yang, Can'
'Liu, Xian'
'Teng, Chunlin'
'Wu, Qi'
'Liang, Fei'

_publ_section_title
;
 Syntheses, structure and properties of a new series of organic-inorganic
 Hg-based halides: adjusting halogens resulted in huge performance
 mutations.
;
_journal_issue 22
_journal_name_full 'Dalton transactions (Cambridge, England : 2003)'
_journal_page_first 7563
_journal_page_last 7570
_journal_paper_doi 10.1039/d1dt01085a
_journal_volume 50
_journal_year 2021
_chemical_formula_moiety 'Cl0.45 Hg I2.55, 2(C2 H6 N0.5)'
_chemical_formula_sum 'C4 H12 Cl0.45 Hg I2.55 N'
_chemical_formula_weight 614.51
_space_group_crystal_system orthorhombic
_space_group_IT_number 26
_space_group_name_Hall 'P 2c -2'
_space_group_name_H-M_alt 'P m c 21'
_atom_sites_solution_hydrogens geom
_audit_creation_date 2021-01-25
_audit_creation_method
;
Olex2 1.2-beta
(compiled 2018.05.29 svn.r3508 for OlexSys, GUI svn.r5506)
;
_audit_update_record
;
2021-03-08 deposited with the CCDC.	2021-04-23 downloaded from the CCDC.
;
_cell_angle_alpha 90
_cell_angle_beta 90
_cell_angle_gamma 90
_cell_formula_units_Z 4
_cell_length_a 8.3889(19)
_cell_length_b 9.4194(17)
_cell_length_c 16.052(3)
_cell_measurement_reflns_used 2326
_cell_measurement_temperature 273.15
_cell_measurement_theta_max 21.53
_cell_measurement_theta_min 2.51
_cell_volume 1268.4(4)
_computing_cell_refinement 'SAINT V8.40B (?, 2016)'
_computing_data_reduction 'SAINT V8.40B (?, 2016)'
_computing_molecular_graphics 'Olex2 (Dolomanov et al., 2009)'
_computing_publication_material 'Olex2 (Dolomanov et al., 2009)'
_computing_structure_refinement 'ShelXL (Sheldrick, 2015)'
_computing_structure_solution 'SHELXT 2018/2 (Sheldrick, 2018)'
_diffrn_ambient_temperature 273.15
_diffrn_measured_fraction_theta_full 0.995
_diffrn_measured_fraction_theta_max 0.994
_diffrn_measurement_device_type 'Bruker APEX-II CCD'
_diffrn_measurement_method '\f and \w scans'
_diffrn_radiation_type MoK\a
_diffrn_radiation_wavelength 0.71073
_diffrn_reflns_av_R_equivalents 0.2839
_diffrn_reflns_av_unetI/netI 0.2311
_diffrn_reflns_Laue_measured_fraction_full 0.995
_diffrn_reflns_Laue_measured_fraction_max 0.994
_diffrn_reflns_limit_h_max 11
_diffrn_reflns_limit_h_min -10
_diffrn_reflns_limit_k_max 12
_diffrn_reflns_limit_k_min -11
_diffrn_reflns_limit_l_max 21
_diffrn_reflns_limit_l_min -21
_diffrn_reflns_number 18336
_diffrn_reflns_point_group_measured_fraction_full 0.978
_diffrn_reflns_point_group_measured_fraction_max 0.970
_diffrn_reflns_theta_full 25.242
_diffrn_reflns_theta_max 28.422
_diffrn_reflns_theta_min 2.428
_diffrn_standards_number 0
_exptl_absorpt_coefficient_mu 18.388
_exptl_absorpt_correction_T_max 0.7457
_exptl_absorpt_correction_T_min 0.3255
_exptl_absorpt_correction_type none
_exptl_absorpt_process_details
;
SADABS-2016/2 (Bruker,2016/2) was used for absorption correction.
wR2(int) was 0.1741 before and 0.0878 after correction.
The Ratio of minimum to maximum transmission is 0.4365.
The \l/2 correction factor is Not present.
;
_exptl_crystal_density_diffrn 3.218
_exptl_crystal_description block
_exptl_crystal_F_000 1064
_refine_diff_density_max 1.320
_refine_diff_density_min -1.267
_refine_diff_density_rms 0.260
_refine_ls_abs_structure_details
;
 Flack x determined using 375 quotients [(I+)-(I-)]/[(I+)+(I-)]
 (Parsons, Flack and Wagner, Acta Cryst. B69 (2013) 249-259).
;
_refine_ls_abs_structure_Flack 0.92(3)
_refine_ls_extinction_method none
_refine_ls_goodness_of_fit_ref 0.995
_refine_ls_hydrogen_treatment constr
_refine_ls_matrix_type full
_refine_ls_number_parameters 124
_refine_ls_number_reflns 3303
_refine_ls_number_restraints 135
_refine_ls_restrained_S_all 0.975
_refine_ls_R_factor_all 0.1964
_refine_ls_R_factor_gt 0.0932
_refine_ls_shift/su_max 0.000
_refine_ls_shift/su_mean 0.000
_refine_ls_structure_factor_coef Fsqd
_refine_ls_weighting_details 'w=1/[\s^2^(Fo^2^)+(0.0038P)^2^] where P=(Fo^2^+2Fc^2^)/3'
_refine_ls_weighting_scheme calc
_refine_ls_wR_factor_gt 0.2195
_refine_ls_wR_factor_ref 0.2576
_reflns_Friedel_coverage 0.884
_reflns_Friedel_fraction_full 0.959
_reflns_Friedel_fraction_max 0.945
_reflns_number_gt 1355
_reflns_number_total 3303
_reflns_threshold_expression 'I > 2\s(I)'
_cod_data_source_file d1dt01085a2.cif
_cod_data_source_block 2
_cod_depositor_comments 'Adding full bibliography for 7707190--7707192.cif.'
_cod_database_code 7707191
_shelx_shelxl_version_number 2018/3
_shelx_space_group_comment
;
The symmetry employed for this shelxl refinement is uniquely defined
by the following loop, which should always be used as a source of
symmetry information in preference to the above space-group names.
They are only intended as comments.
;
_olex2_refinement_description
;
1. Fixed Uiso
 At 1.5 times of:
  All C(H,H,H) groups
2. Restrained distances
 Hg1-Cl1
 2.4 with sigma of 0.02
 Cl2-Hg2
 2.4 with sigma of 0.02
 N2-C1 = N2-C2
 1.48 with sigma of 0.01
 C6-N2
 1.48 with sigma of 0.02
 N2-C1_$1
 1.48 with sigma of 0.01
 N1-C3 = N1-C5 = N1-C4
 1.48 with sigma of 0.01
 C5-C4
 2.4 with sigma of 0.02
 C5-C3
 2.4 with sigma of 0.02
 C3-C4
 2.4 with sigma of 0.02
 C6-C2 = C2-C1
 2.5 with sigma of 0.01
3. Uiso/Uaniso restraints and constraints
C1 \\sim C2 \\sim C3 \\sim C4 \\sim C5 \\sim C6 \\sim N1 \\sim N2: within 2A
with sigma of 0.01 and sigma for terminal atoms of 0.02
Uanis(C1) \\sim Ueq, Uanis(C2) \\sim Ueq, Uanis(C3) \\sim Ueq, Uanis(C4) \\sim
Ueq, Uanis(C5) \\sim Ueq, Uanis(C6) \\sim Ueq, Uanis(N1) \\sim Ueq, Uanis(N2)
\\sim Ueq: with sigma of 0.01 and sigma for terminal atoms of 0.02
Uanis(Cl1) = Uanis(I5)
Uanis(Cl2) = Uanis(I1)
4. Rigid body (RIGU) restrains
 C1, C2, C3, C4, C5, C6, N1, N2
 with sigma for 1-2 distances of 0.01 and sigma for 1-3 distances of 0.01
5. Others
 Sof(Cl1)=0.5*(1-FVAR(2))
 Sof(I5)=0.5*FVAR(2)
 Sof(Cl2)=0.5*(1-FVAR(3))
 Sof(I1)=0.5*FVAR(3)
 Fixed Sof: N1(0.5) C2(0.5) H2A(0.5) H2B(0.5) H2C(0.5) C3(0.5) H3A(0.5)
 H3B(0.5) H3C(0.5) C5(0.5) H5A(0.5) H5B(0.5) H5C(0.5) C6(0.5) H6A(0.5) H6B(0.5)
 H6C(0.5)
6.a Me refined with riding coordinates:
 C1(H1A,H1B,H1C), C2(H2A,H2B,H2C), C3(H3A,H3B,H3C), C4(H4A,H4B,H4C), C5(H5A,
 H5B,H5C), C6(H6A,H6B,H6C)
;
_olex2_submission_special_instructions 'No special instructions were received'

loop_
_space_group_symop_operation_xyz
'x, y, z'
'-x, -y, z+1/2'
'-x, y, z'
'x, -y, z+1/2'

loop_
_atom_site_label
_atom_site_type_symbol
_atom_site_fract_x
_atom_site_fract_y
_atom_site_fract_z
_atom_site_U_iso_or_equiv
_atom_site_adp_type
_atom_site_occupancy
_atom_site_site_symmetry_order
_atom_site_calc_flag
_atom_site_refinement_flags_posn
_atom_site_refinement_flags_adp
_atom_site_refinement_flags_occupancy
_atom_site_disorder_assembly
_atom_site_disorder_group
Hg1 Hg 1.000000 -0.6510(3) 0.1060(2) 0.0878(10) Uani 1 2 d DS T P . .
Hg2 Hg 0.500000 -0.7602(3) 0.1524(3) 0.0879(10) Uani 1 2 d DS T P . .
I1 I 0.500000 -1.0060(15) 0.2429(7) 0.089(5) Uani 0.58(3) 2 d S T P A 1
I2 I 1.000000 -0.4381(5) -0.0057(4) 0.0923(15) Uani 1 2 d S T P B .
I3 I 0.500000 -0.7342(5) -0.0124(3) 0.0923(16) Uani 1 2 d S T P A .
I4 I 0.7541(4) -0.6035(5) 0.2281(3) 0.1051(14) Uani 1 1 d . . . . .
I5 I 1.000000 -0.9237(14) 0.0616(12) 0.084(5) Uani 0.53(3) 2 d S T P B 1
Cl1 Cl 1.000000 -0.901(4) 0.079(7) 0.084(5) Uani 0.47(3) 2 d DS T P B 2
Cl2 Cl 0.500000 -0.988(6) 0.220(6) 0.089(5) Uani 0.42(3) 2 d DS T P A 2
N1 N 0.511(8) -1.230(6) 0.004(3) 0.118(15) Uani 0.5 1 d D U . C -1
N2 N 0.0000(15) -1.152(6) 0.299(4) 0.118(15) Uani 0.5 1 d DS TU P D -1
C1 C 0.137(7) -1.222(7) 0.341(5) 0.126(16) Uani 1 1 d D U . D -1
H1A H 0.127599 -1.323006 0.334694 0.189 Uiso 1 1 calc R . . D -1
H1B H 0.234168 -1.190145 0.315779 0.189 Uiso 1 1 calc R . . D -1
H1C H 0.136384 -1.197817 0.398883 0.189 Uiso 1 1 calc R . . D -1
C2 C -0.002(16) -0.995(7) 0.304(5) 0.117(17) Uani 0.5 1 d D U . D -1
H2A H -0.093970 -0.959871 0.275034 0.176 Uiso 0.5 1 calc R . . D -1
H2B H -0.004956 -0.966147 0.360826 0.176 Uiso 0.5 1 calc R . . D -1
H2C H 0.092827 -0.958475 0.277723 0.176 Uiso 0.5 1 calc R . . D -1
C3 C 0.492(19) -1.332(8) 0.073(3) 0.118(18) Uani 0.5 1 d D U . C -1
H3A H 0.474170 -1.280803 0.124053 0.177 Uiso 0.5 1 calc R . . C -1
H3B H 0.401765 -1.392185 0.062132 0.177 Uiso 0.5 1 calc R . . C -1
H3C H 0.586093 -1.388600 0.078061 0.177 Uiso 0.5 1 calc R . . C -1
C4 C 0.361(8) -1.149(7) -0.005(4) 0.124(16) Uani 1 1 d D U . C -1
H4A H 0.342256 -1.094973 0.044963 0.187 Uiso 1 1 calc R . . C -1
H4B H 0.369109 -1.085087 -0.051512 0.187 Uiso 1 1 calc R . . C -1
H4C H 0.274025 -1.213165 -0.013827 0.187 Uiso 1 1 calc R . . C -1
C5 C 0.538(13) -1.311(9) -0.074(4) 0.120(19) Uani 0.5 1 d D U . C -1
H5A H 0.634717 -1.364656 -0.069105 0.180 Uiso 0.5 1 calc R . . C -1
H5B H 0.449993 -1.375426 -0.082459 0.180 Uiso 0.5 1 calc R . . C -1
H5C H 0.545077 -1.247349 -0.120143 0.180 Uiso 0.5 1 calc R . . C -1
C6 C 0.043(17) -1.211(9) 0.216(5) 0.125(19) Uani 0.5 1 d D U . D -1
H6A H -0.032698 -1.179339 0.175340 0.187 Uiso 0.5 1 calc R . . D -1
H6B H 0.147704 -1.179212 0.200821 0.187 Uiso 0.5 1 calc R . . D -1
H6C H 0.041878 -1.313026 0.218523 0.187 Uiso 0.5 1 calc R . . D -1

loop_
_atom_site_aniso_label
_atom_site_aniso_U_11
_atom_site_aniso_U_22
_atom_site_aniso_U_33
_atom_site_aniso_U_23
_atom_site_aniso_U_13
_atom_site_aniso_U_12
Hg1 0.107(2) 0.0763(17) 0.0799(16) 0.0043(15) 0.000 0.000
Hg2 0.113(3) 0.0757(16) 0.0749(16) 0.0030(14) 0.000 0.000
I1 0.121(7) 0.075(6) 0.072(10) 0.011(4) 0.000 0.000
I2 0.099(4) 0.082(3) 0.095(3) 0.011(3) 0.000 0.000
I3 0.117(4) 0.080(3) 0.079(3) -0.002(3) 0.000 0.000
I4 0.087(2) 0.138(3) 0.090(2) -0.025(2) 0.015(2) -0.036(2)
I5 0.117(7) 0.067(6) 0.068(12) 0.001(5) 0.000 0.000
Cl1 0.117(7) 0.067(6) 0.068(12) 0.001(5) 0.000 0.000
Cl2 0.121(7) 0.075(6) 0.072(10) 0.011(4) 0.000 0.000
N1 0.117(18) 0.117(18) 0.119(17) 0.005(11) 0.002(12) 0.000(12)
N2 0.120(18) 0.117(17) 0.117(17) -0.003(11) 0.000(12) 0.001(12)
C1 0.13(2) 0.12(2) 0.13(2) -0.007(18) -0.007(18) 0.007(18)
C2 0.12(2) 0.11(2) 0.12(2) 0.001(19) 0.00(2) 0.00(2)
C3 0.12(2) 0.13(2) 0.11(2) -0.005(18) 0.00(2) 0.00(2)
C4 0.12(2) 0.12(2) 0.13(2) 0.006(18) 0.010(19) 0.003(17)
C5 0.12(3) 0.12(2) 0.12(2) 0.005(18) 0.00(2) 0.00(2)
C6 0.12(3) 0.13(3) 0.12(2) -0.002(19) 0.007(19) 0.00(2)

loop_
_atom_type_symbol
_atom_type_description
_atom_type_scat_dispersion_real
_atom_type_scat_dispersion_imag
_atom_type_scat_source
C C 0.0033 0.0016 'International Tables Vol C Tables 4.2.6.8 and 6.1.1.4'
H H 0.0000 0.0000 'International Tables Vol C Tables 4.2.6.8 and 6.1.1.4'
Cl Cl 0.1484 0.1585 'International Tables Vol C Tables 4.2.6.8 and 6.1.1.4'
Hg Hg -2.3894 9.2266 'International Tables Vol C Tables 4.2.6.8 and 6.1.1.4'
I I -0.4742 1.8119 'International Tables Vol C Tables 4.2.6.8 and 6.1.1.4'
N N 0.0061 0.0033 'International Tables Vol C Tables 4.2.6.8 and 6.1.1.4'

loop_
_geom_angle_atom_site_label_1
_geom_angle_atom_site_label_2
_geom_angle_atom_site_label_3
_geom_angle
_geom_angle_site_symmetry_1
_geom_angle_site_symmetry_3
_geom_angle_publ_flag
I2 Hg1 I4 109.75(14) . 3_755 ?
I2 Hg1 I4 109.75(14) . . ?
I4 Hg1 I4 91.47(19) . 3_755 ?
I5 Hg1 I2 122.7(5) . . ?
I5 Hg1 I4 109.4(3) . . ?
I5 Hg1 I4 109.4(3) . 3_755 ?
Cl1 Hg1 I2 128(3) . . ?
Cl1 Hg1 I4 105.9(18) . 3_755 ?
Cl1 Hg1 I4 105.9(18) . . ?
I1 Hg2 I4 102.2(2) . 3_655 ?
I1 Hg2 I4 102.2(2) . . ?
I3 Hg2 I1 127.4(3) . . ?
I3 Hg2 I4 112.03(13) . . ?
I3 Hg2 I4 112.03(13) . 3_655 ?
I4 Hg2 I4 96.21(19) . 3_655 ?
Cl2 Hg2 I3 122(2) . . ?
Cl2 Hg2 I4 105.6(15) . . ?
Hg2 I4 Hg1 99.45(15) . . ?
C4 N1 C3 108(2) . . ?
C5 N1 C3 108(2) . . ?
C5 N1 C4 109(2) . . ?
C1 N2 C2 115.4(16) . . ?
C1 N2 C6 93(6) . . ?
C2 N2 C6 115(2) . . ?

loop_
_geom_bond_atom_site_label_1
_geom_bond_atom_site_label_2
_geom_bond_distance
_geom_bond_site_symmetry_2
_geom_bond_publ_flag
Hg1 I2 2.690(6) . ?
Hg1 I4 2.881(4) . ?
Hg1 I4 2.881(4) 3_755 ?
Hg1 I5 2.666(11) . ?
Hg1 Cl1 2.40(3) . ?
Hg2 I1 2.733(12) . ?
Hg2 I3 2.658(6) . ?
Hg2 I4 2.863(4) . ?
Hg2 I4 2.863(4) 3_655 ?
Hg2 Cl2 2.40(3) . ?
N1 C3 1.482(14) . ?
N1 C4 1.479(14) . ?
N1 C5 1.479(14) . ?
N2 C1 1.479(14) . ?
N2 C2 1.480(14) . ?
N2 C6 1.49(3) . ?
